data_4128314
loop_
_publ_author_name
'Park, In-Hyeok'
'Zhang, Qiannan'
'Kwon, Ki Chang'
'Zhu, Ziyu'
'Yu, Wei'
'Leng, Kai'
'Giovanni, David'
'Choi, Hwa Seob'
'Abdelwahab, Ibrahim'
'Xu, Qing-Hua'
'Sum, Tze Chien'
'Loh, Kian Ping'

_publ_section_title
;
 Ferroelectricity and Rashba Effect in a Two-Dimensional Dion-Jacobson
 Hybrid Organic-Inorganic Perovskite.
;
_journal_issue 40
_journal_name_full 'Journal of the American Chemical Society'
_journal_page_first 15972
_journal_page_last 15976
_journal_paper_doi 10.1021/jacs.9b07776
_journal_volume 141
_journal_year 2019
_chemical_formula_sum 'C12 H32 I8 N4 Pb2'
_chemical_formula_weight 1661.99
_chemical_name_common j095
_space_group_crystal_system monoclinic
_space_group_IT_number 7
_space_group_name_Hall 'P -2yc'
_space_group_name_H-M_alt 'P 1 c 1'
_symmetry_space_group_name_Hall 'P -2yc'
_symmetry_space_group_name_H-M 'P 1 c 1'
_atom_sites_solution_hydrogens geom
_cell_angle_alpha 90
_cell_angle_beta 89.99
_cell_angle_gamma 90
_cell_formula_units_Z 2
_cell_length_a 10.5315(2)
_cell_length_b 12.5444(3)
_cell_length_c 12.5572(3)
_cell_measurement_reflns_used 114
_cell_measurement_temperature 298.(2)
_cell_measurement_theta_max 24.7041
_cell_measurement_theta_min 4.5194
_cell_volume 1658.95(6)
_computing_cell_refinement 'APEX3 v2016.9-0 (Bruker AXS)'
_computing_data_reduction 'SAINT V8.37A (Bruker AXS Inc., 2015)'
_computing_molecular_graphics 'shelXle (C.B. Huebschle, rev 807)'
_computing_structure_refinement 'SHELXL-2014/7 (Sheldrick, 2014)'
_computing_structure_solution 'XS, VERSION 2013/1'
_diffrn_ambient_temperature 298.(2)
_diffrn_detector_area_resol_mean 7.3910
_diffrn_measured_fraction_theta_full 0.996
_diffrn_measured_fraction_theta_max 0.996
_diffrn_measurement_device_type 'Bruker APEX-II CCD'
_diffrn_measurement_method '\f and \w scans'
_diffrn_radiation_type MoK\a
_diffrn_radiation_wavelength 0.71073
_diffrn_reflns_av_R_equivalents 0.0378
_diffrn_reflns_av_unetI/netI 0.0411
_diffrn_reflns_limit_h_max 12
_diffrn_reflns_limit_h_min -12
_diffrn_reflns_limit_k_max 15
_diffrn_reflns_limit_k_min -14
_diffrn_reflns_limit_l_max 12
_diffrn_reflns_limit_l_min -15
_diffrn_reflns_number 19863
_diffrn_reflns_theta_full 26.00
_diffrn_reflns_theta_max 26.00
_diffrn_reflns_theta_min 2.29
_exptl_absorpt_coefficient_mu 17.587
_exptl_absorpt_correction_T_max 0.17
_exptl_absorpt_correction_T_min 0.12
_exptl_absorpt_correction_type multi-scan
_exptl_absorpt_process_details
;
SADABS-2016/2 - Bruker AXS area detector scaling and absorption correction
;
_exptl_crystal_colour orange
_exptl_crystal_density_diffrn 3.327
_exptl_crystal_density_method 'not measured'
_exptl_crystal_description block
_exptl_crystal_F_000 1440
_exptl_crystal_size_max 0.208
_exptl_crystal_size_mid 0.206
_exptl_crystal_size_min 0.152
_refine_diff_density_max 3.262
_refine_diff_density_min -6.582
_refine_ls_abs_structure_details
;

Refined as an inversion twin.
;
_refine_ls_abs_structure_Flack 0.45(3)
_refine_ls_extinction_method none
_refine_ls_goodness_of_fit_ref 1.005
_refine_ls_hydrogen_treatment constr
_refine_ls_matrix_type full
_refine_ls_number_parameters 236
_refine_ls_number_reflns 5925
_refine_ls_number_restraints 262
_refine_ls_restrained_S_all 0.986
_refine_ls_R_factor_all 0.0983
_refine_ls_R_factor_gt 0.0956
_refine_ls_shift/su_max 0.000
_refine_ls_shift/su_mean 0.000
_refine_ls_structure_factor_coef Fsqd
_refine_ls_weighting_details 'w=1/[\s^2^(Fo^2^)+(0.0541P)^2^+300.4492P] where P=(Fo^2^+2Fc^2^)/3'
_refine_ls_weighting_scheme calc
_refine_ls_wR_factor_gt 0.2236
_refine_ls_wR_factor_ref 0.2254
_reflns_number_gt 5722
_reflns_number_total 5925
_reflns_threshold_expression 'I > 2\s(I)'
_cod_data_source_file ja9b07776_si_002.cif
_cod_data_source_block DJ_298K
_cod_depositor_comments
;
The following automatic conversions were performed:

'_exptl_absorpt_correction_type' value 'Multi-Scan' changed to
'multi-scan' according to
/home/data/users/saulius/crontab/automatic-downloads/current/ACS/lib/dictionaries/cif_core.dic
dictionary named 'cif_core.dic' version 2.4.2 from 2011-04-26.

Automatic conversion script
Id: cif_fix_values 4973 2017-02-22 13:04:09Z antanas 
;
_cod_database_code 4128314

loop_
_space_group_symop_operation_xyz
'x, y, z'
'x, -y, z+1/2'

loop_
_atom_site_type_symbol
_atom_site_label
_atom_site_fract_x
_atom_site_fract_y
_atom_site_fract_z
_atom_site_U_iso_or_equiv
_atom_site_adp_type
_atom_site_calc_flag
_atom_site_refinement_flags_adp
_atom_site_refinement_flags_posn
_atom_site_occupancy
Pb Pb1 0.4811(3) 0.01249(16) 0.2160(2) 0.0308(5) Uani d . . 1
Pb Pb2 0.4812(2) 0.51136(15) 0.2083(2) 0.0259(4) Uani d . . 1
I I1 0.1764(5) 0.0335(8) 0.2366(8) 0.118(4) Uani d . . 1
I I2 0.7831(5) 0.0349(8) 0.2353(8) 0.118(4) Uani d . . 1
I I3 0.4789(6) -0.0577(4) -0.0402(5) 0.0493(10) Uani d . . 1
I I4 0.4756(6) -0.2405(3) 0.2686(5) 0.0558(15) Uani d . . 1
I I5 0.4747(7) 0.2614(3) 0.1552(5) 0.0623(16) Uani d . . 1
I I6 0.1808(5) 0.5139(7) 0.2147(6) 0.086(3) Uani d . . 1
I I7 0.7795(5) 0.5152(7) 0.2156(6) 0.086(3) Uani d . . 1
I I8 0.4791(6) 0.5573(3) -0.0442(4) 0.0431(9) Uani d . . 1
N N1 0.747(6) 0.253(6) 0.452(7) 0.11(2) Uani d U D 1
H H1A 0.7271 0.196 0.4138 0.135 Uiso calc U R 1
H H1B 0.6739 0.2854 0.4684 0.135 Uiso calc U R 1
N N2 1.216(7) 0.298(8) 0.413(8) 0.12(3) Uani d U D 1
H H2A 1.2972 0.2767 0.4127 0.185 Uiso calc U R 1
H H2B 1.1847 0.2913 0.3473 0.185 Uiso calc U R 1
H H2C 1.2118 0.3653 0.4333 0.185 Uiso calc U R 1
C C1 0.801(7) 0.216(9) 0.550(7) 0.12(2) Uani d U D 1
H H1C 0.7528 0.1549 0.5745 0.142 Uiso calc U R 1
H H1D 0.7927 0.2717 0.6032 0.142 Uiso calc U R 1
C C2 0.939(6) 0.185(7) 0.540(7) 0.11(2) Uani d U D 1
H H2D 0.9752 0.1759 0.6108 0.133 Uiso calc U R 1
H H2E 0.9464 0.1185 0.5021 0.133 Uiso calc U R 1
C C3 1.007(5) 0.270(7) 0.483(6) 0.11(2) Uani d U D 1
H H3 1.002 0.3342 0.5269 0.134 Uiso calc U R 1
C C4 0.959(6) 0.297(8) 0.379(6) 0.10(2) Uani d U D 1
H H4A 0.9721 0.2374 0.3306 0.125 Uiso calc U R 1
H H4B 1.004 0.358 0.3513 0.125 Uiso calc U R 1
C C5 0.815(7) 0.322(8) 0.386(7) 0.11(2) Uani d U D 1
H H5A 0.8042 0.3946 0.4116 0.131 Uiso calc U R 1
H H5B 0.7786 0.3189 0.3147 0.131 Uiso calc U R 1
C C6 1.147(6) 0.234(8) 0.483(8) 0.11(2) Uani d U D 1
H H6A 1.182 0.2402 0.5538 0.133 Uiso calc U R 1
H H6B 1.1526 0.1601 0.4607 0.133 Uiso calc U R 1
N N3 1.201(6) 0.214(6) -0.014(6) 0.11(2) Uani d U D 1
H H3A 1.2847 0.2034 -0.0182 0.126 Uiso calc U R 1
H H3B 1.176 0.1928 0.0501 0.126 Uiso calc U R 1
N N4 0.742(6) 0.198(6) -0.014(7) 0.10(2) Uani d U D 1
H H4C 0.6609 0.2132 -0.0271 0.151 Uiso calc U R 1
H H4D 0.7651 0.1409 -0.0507 0.151 Uiso calc U R 1
H H4E 0.7519 0.1858 0.0555 0.151 Uiso calc U R 1
C C7 1.177(6) 0.329(5) -0.024(9) 0.11(2) Uani d U D 1
H H7A 1.2184 0.3552 -0.0877 0.136 Uiso calc U R 1
H H7B 1.2136 0.3654 0.0365 0.136 Uiso calc U R 1
C C8 1.034(6) 0.357(5) -0.030(10) 0.13(2) Uani d U D 1
H H8A 1.0124 0.4067 0.0263 0.16 Uiso calc U R 1
H H8B 1.0156 0.3908 -0.098 0.16 Uiso calc U R 1
C C9 0.958(5) 0.254(5) -0.018(6) 0.12(2) Uani d U D 1
H H9 0.9646 0.2229 0.0531 0.147 Uiso calc U R 1
C C10 0.996(6) 0.175(7) -0.106(8) 0.12(2) Uani d U D 1
H H10A 0.9796 0.2058 -0.1755 0.149 Uiso calc U R 1
H H10B 0.9461 0.1101 -0.0998 0.149 Uiso calc U R 1
C C11 1.138(6) 0.149(6) -0.095(7) 0.11(2) Uani d U D 1
H H11A 1.1475 0.0741 -0.076 0.127 Uiso calc U R 1
H H11B 1.1796 0.1597 -0.1629 0.127 Uiso calc U R 1
C C12 0.821(5) 0.289(6) -0.045(9) 0.12(3) Uani d U D 1
H H12A 0.7984 0.3527 -0.0054 0.15 Uiso calc U R 1
H H12B 0.8127 0.304 -0.1207 0.15 Uiso calc U R 1

loop_
_atom_site_aniso_label
_atom_site_aniso_U_11
_atom_site_aniso_U_22
_atom_site_aniso_U_33
_atom_site_aniso_U_12
_atom_site_aniso_U_13
_atom_site_aniso_U_23
Pb1 0.0323(9) 0.0235(9) 0.0365(14) -0.0057(12) -0.0001(8) -0.0076(12)
Pb2 0.0314(8) 0.0244(8) 0.0217(10) -0.0053(11) 0.0007(7) -0.0015(11)
I1 0.029(3) 0.126(6) 0.199(10) -0.014(3) -0.006(4) -0.084(7)
I2 0.026(2) 0.123(6) 0.205(10) 0.003(3) 0.011(4) -0.085(7)
I3 0.061(2) 0.057(2) 0.030(2) -0.001(3) -0.0016(16) 0.008(2)
I4 0.082(3) 0.0198(19) 0.066(4) 0.004(2) 0.004(3) -0.0234(19)
I5 0.098(4) 0.027(2) 0.062(4) 0.008(2) -0.005(3) -0.023(2)
I6 0.026(2) 0.158(8) 0.075(4) -0.009(3) 0.007(2) 0.041(4)
I7 0.022(2) 0.162(8) 0.074(4) 0.003(3) -0.006(2) 0.042(4)
I8 0.057(2) 0.062(2) 0.0100(16) 0.002(2) -0.0011(13) -0.0053(19)
N1 0.11(2) 0.11(2) 0.12(2) 0.000(13) 0.002(13) 0.000(13)
N2 0.12(3) 0.13(4) 0.12(4) -0.01(2) 0.00(2) 0.00(2)
C1 0.12(2) 0.12(3) 0.12(2) -0.003(13) 0.000(13) -0.003(13)
C2 0.11(2) 0.11(2) 0.11(2) 0.000(13) -0.001(13) -0.001(13)
C3 0.11(2) 0.11(2) 0.11(2) -0.002(13) 0.000(13) -0.001(13)
C4 0.10(2) 0.10(2) 0.11(2) -0.001(13) 0.000(13) 0.003(13)
C5 0.11(2) 0.11(2) 0.11(2) 0.001(13) -0.003(13) 0.001(13)
C6 0.11(3) 0.11(3) 0.11(3) 0.004(13) 0.000(13) -0.002(13)
N3 0.10(2) 0.11(2) 0.10(2) 0.000(13) -0.005(13) -0.001(13)
N4 0.10(3) 0.11(3) 0.10(3) 0.01(2) 0.01(2) -0.01(2)
C7 0.12(2) 0.11(2) 0.11(3) -0.003(13) -0.002(13) 0.002(13)
C8 0.14(3) 0.13(3) 0.13(3) -0.002(13) 0.002(13) -0.001(13)
C9 0.12(2) 0.12(2) 0.12(2) -0.001(13) 0.004(13) 0.004(13)
C10 0.12(2) 0.12(2) 0.13(3) -0.001(13) -0.002(13) 0.000(13)
C11 0.11(2) 0.11(2) 0.10(2) 0.002(13) 0.005(13) 0.001(13)
C12 0.12(3) 0.13(3) 0.12(3) -0.004(13) 0.000(13) 0.000(13)

loop_
_atom_type_symbol
_atom_type_description
_atom_type_scat_dispersion_real
_atom_type_scat_dispersion_imag
_atom_type_scat_source
C C 0.0033 0.0016 'International Tables Vol C Tables 4.2.6.8 and 6.1.1.4'
H H 0.0000 0.0000 'International Tables Vol C Tables 4.2.6.8 and 6.1.1.4'
I I -0.4742 1.8119 'International Tables Vol C Tables 4.2.6.8 and 6.1.1.4'
N N 0.0061 0.0033 'International Tables Vol C Tables 4.2.6.8 and 6.1.1.4'
Pb Pb -3.3944 10.1111 'International Tables Vol C Tables 4.2.6.8 and 6.1.1.4'

loop_
_geom_angle_atom_site_label_1
_geom_angle_atom_site_label_2
_geom_angle_atom_site_label_3
_geom_angle_site_symmetry_1
_geom_angle_site_symmetry_3
_geom_angle
I3 Pb1 I2 2 . 85.2(2)
I3 Pb1 I5 2 . 93.24(14)
I2 Pb1 I5 . . 87.3(2)
I3 Pb1 I1 2 . 84.2(2)
I2 Pb1 I1 . . 166.78(18)
I5 Pb1 I1 . . 85.3(2)
I3 Pb1 I4 2 . 88.75(15)
I2 Pb1 I4 . . 95.1(2)
I5 Pb1 I4 . . 177.0(2)
I1 Pb1 I4 . . 92.6(2)
I3 Pb1 I3 2 . 175.12(10)
I2 Pb1 I3 . . 95.9(2)
I5 Pb1 I3 . . 91.55(15)
I1 Pb1 I3 . . 95.2(2)
I4 Pb1 I3 . . 86.43(13)
I7 Pb2 I6 . . 176.6(3)
I7 Pb2 I4 . 1_565 89.8(2)
I6 Pb2 I4 . 1_565 88.0(2)
I7 Pb2 I5 . . 92.4(2)
I6 Pb2 I5 . . 89.6(2)
I4 Pb2 I5 1_565 . 177.2(2)
I7 Pb2 I8 . . 91.88(18)
I6 Pb2 I8 . . 90.92(19)
I4 Pb2 I8 1_565 . 93.35(14)
I5 Pb2 I8 . . 88.29(15)
I7 Pb2 I8 . 2_565 89.02(19)
I6 Pb2 I8 . 2_565 88.37(19)
I4 Pb2 I8 1_565 2_565 91.83(15)
I5 Pb2 I8 . 2_565 86.51(15)
I8 Pb2 I8 . 2_565 174.75(8)
Pb1 I3 Pb1 2_554 . 154.19(15)
Pb2 I4 Pb1 1_545 . 154.5(2)
Pb2 I5 Pb1 . . 154.1(2)
Pb2 I8 Pb2 . 2_564 154.19(15)
C5 N1 C1 . . 121.(5)
C5 N1 H1A . . 107.2
C1 N1 H1A . . 107.2
C5 N1 H1B . . 107.2
C1 N1 H1B . . 107.2
H1A N1 H1B . . 106.8
C6 N2 H2A . . 109.5
C6 N2 H2B . . 109.5
H2A N2 H2B . . 109.5
C6 N2 H2C . . 109.5
H2A N2 H2C . . 109.5
H2B N2 H2C . . 109.5
N1 C1 C2 . . 114.(5)
N1 C1 H1C . . 108.9
C2 C1 H1C . . 108.9
N1 C1 H1D . . 108.9
C2 C1 H1D . . 108.9
H1C C1 H1D . . 107.7
C3 C2 C1 . . 109.(5)
C3 C2 H2D . . 109.9
C1 C2 H2D . . 109.9
C3 C2 H2E . . 109.9
C1 C2 H2E . . 109.9
H2D C2 H2E . . 108.3
C4 C3 C2 . . 116.(5)
C4 C3 C6 . . 114.(5)
C2 C3 C6 . . 105.(5)
C4 C3 H3 . . 107.1
C2 C3 H3 . . 107.1
C6 C3 H3 . . 107.1
C3 C4 C5 . . 110.(5)
C3 C4 H4A . . 109.6
C5 C4 H4A . . 109.6
C3 C4 H4B . . 109.6
C5 C4 H4B . . 109.6
H4A C4 H4B . . 108.1
N1 C5 C4 . . 114.(5)
N1 C5 H5A . . 108.8
C4 C5 H5A . . 108.8
N1 C5 H5B . . 108.8
C4 C5 H5B . . 108.8
H5A C5 H5B . . 107.7
N2 C6 C3 . . 110.(5)
N2 C6 H6A . . 109.7
C3 C6 H6A . . 109.7
N2 C6 H6B . . 109.7
C3 C6 H6B . . 109.7
H6A C6 H6B . . 108.2
C11 N3 C7 . . 114.(4)
C11 N3 H3A . . 108.7
C7 N3 H3A . . 108.7
C11 N3 H3B . . 108.7
C7 N3 H3B . . 108.7
H3A N3 H3B . . 107.6
C12 N4 H4C . . 109.5
C12 N4 H4D . . 109.5
H4C N4 H4D . . 109.5
C12 N4 H4E . . 109.5
H4C N4 H4E . . 109.5
H4D N4 H4E . . 109.5
N3 C7 C8 . . 114.(4)
N3 C7 H7A . . 108.8
C8 C7 H7A . . 108.8
N3 C7 H7B . . 108.8
C8 C7 H7B . . 108.8
H7A C7 H7B . . 107.7
C9 C8 C7 . . 108.(3)
C9 C8 H8A . . 110.1
C7 C8 H8A . . 110.1
C9 C8 H8B . . 110.1
C7 C8 H8B . . 110.1
H8A C8 H8B . . 108.4
C10 C9 C8 . . 110.(4)
C10 C9 C12 . . 106.(4)
C8 C9 C12 . . 103.(4)
C10 C9 H9 . . 112.5
C8 C9 H9 . . 112.5
C12 C9 H9 . . 112.5
C9 C10 C11 . . 109.(3)
C9 C10 H10A . . 109.9
C11 C10 H10A . . 109.9
C9 C10 H10B . . 109.9
C11 C10 H10B . . 109.9
H10A C10 H10B . . 108.3
N3 C11 C10 . . 113.(3)
N3 C11 H11A . . 109.1
C10 C11 H11A . . 109.1
N3 C11 H11B . . 109.1
C10 C11 H11B . . 109.1
H11A C11 H11B . . 107.8
N4 C12 C9 . . 104.(4)
N4 C12 H12A . . 110.9
C9 C12 H12A . . 110.9
N4 C12 H12B . . 110.9
C9 C12 H12B . . 110.9
H12A C12 H12B . . 108.9

loop_
_geom_bond_atom_site_label_1
_geom_bond_atom_site_label_2
_geom_bond_site_symmetry_2
_geom_bond_distance
Pb1 I3 2 3.113(6)
Pb1 I2 . 3.202(6)
Pb1 I5 . 3.216(5)
Pb1 I1 . 3.230(6)
Pb1 I4 . 3.242(4)
Pb1 I3 . 3.336(7)
Pb2 I7 . 3.144(6)
Pb2 I6 . 3.165(6)
Pb2 I4 1_565 3.203(4)
Pb2 I5 . 3.206(4)
Pb2 I8 . 3.223(5)
Pb2 I8 2_565 3.225(5)
I3 Pb1 2_554 3.113(6)
I4 Pb2 1_545 3.203(4)
I8 Pb2 2_564 3.225(5)
N1 C5 . 1.40(6)
N1 C1 . 1.43(6)
N1 H1A . 0.89
N1 H1B . 0.89
N2 C6 . 1.39(6)
N2 H2A . 0.89
N2 H2B . 0.89
N2 H2C . 0.89
C1 C2 . 1.51(6)
C1 H1C . 0.97
C1 H1D . 0.97
C2 C3 . 1.47(6)
C2 H2D . 0.97
C2 H2E . 0.97
C3 C4 . 1.44(6)
C3 C6 . 1.54(6)
C3 H3 . 0.98
C4 C5 . 1.55(6)
C4 H4A . 0.97
C4 H4B . 0.97
C5 H5A . 0.97
C5 H5B . 0.97
C6 H6A . 0.97
C6 H6B . 0.97
N3 C11 . 1.466(14)
N3 C7 . 1.468(14)
N3 H3A . 0.89
N3 H3B . 0.89
N4 C12 . 1.469(14)
N4 H4C . 0.89
N4 H4D . 0.89
N4 H4E . 0.89
C7 C8 . 1.539(14)
C7 H7A . 0.97
C7 H7B . 0.97
C8 C9 . 1.536(14)
C8 H8A . 0.97
C8 H8B . 0.97
C9 C10 . 1.535(14)
C9 C12 . 1.542(14)
C9 H9 . 0.98
C10 C11 . 1.540(14)
C10 H10A . 0.97
C10 H10B . 0.97
C11 H11A . 0.97
C11 H11B . 0.97
C12 H12A . 0.97
C12 H12B . 0.97
